data_7107634
loop_
_publ_author_name
'Francisco J. Munoz Lara'
'Ana B. Gaspar'
'Daniel Aravena'
'Eliseo Ruiz'
'M. Carmen Munoz'
'Masaaki Ohba'
'Ryo Ohtani'
'Susumu Kitagawa'
'Jose  A. Real'

_publ_section_title
;
 Enhanced bistability by guest inclusion in Fe(II) spin crossover porous
 coordination polymers
;
_journal_name_full Chem.Commun.
_journal_page_first 4686
_journal_paper_doi 10.1039/c2cc31048a
_journal_volume 48
_journal_year 2012
_chemical_formula_sum 'C8.5 H6 Fe N7 Pt S0.5'
_chemical_formula_weight 473.17
_chemical_name_systematic
;
?
;
_space_group_IT_number 123
_symmetry_cell_setting tetragonal
_symmetry_space_group_name_Hall '-P 4 2'
_symmetry_space_group_name_H-M 'P 4/m m m'
_atom_sites_solution_primary direct
_atom_sites_solution_secondary difmap
_audit_creation_method SHELXL-97
_cell_angle_alpha 90.00
_cell_angle_beta 90.00
_cell_angle_gamma 90.00
_cell_formula_units_Z 1
_cell_length_a 7.1910(4)
_cell_length_b 7.1910(4)
_cell_length_c 6.8020(4)
_cell_measurement_reflns_used 50
_cell_measurement_temperature 120(1)
_cell_measurement_theta_max 25
_cell_measurement_theta_min 12
_cell_volume 351.73(3)
_computing_cell_refinement 'HKL DENZO'
_computing_data_collection COLLECT
_computing_data_reduction 'HKL DENZO and SCALEPACK'
_computing_structure_refinement 'SHELXL-97 (Sheldrick, 2008)'
_computing_structure_solution SHELXS-97
_diffrn_ambient_temperature 120(1)
_diffrn_measured_fraction_theta_full 0.904
_diffrn_measured_fraction_theta_max 0.904
_diffrn_radiation_monochromator graphite
_diffrn_radiation_source 'fine-focus sealed tube'
_diffrn_radiation_type MoK\a
_diffrn_radiation_wavelength 0.71073
_diffrn_reflns_av_R_equivalents 0.0260
_diffrn_reflns_av_sigmaI/netI 0.0302
_diffrn_reflns_limit_h_max 7
_diffrn_reflns_limit_h_min -7
_diffrn_reflns_limit_k_max 10
_diffrn_reflns_limit_k_min -8
_diffrn_reflns_limit_l_max 10
_diffrn_reflns_limit_l_min -10
_diffrn_reflns_number 1182
_diffrn_reflns_theta_full 32.30
_diffrn_reflns_theta_max 32.30
_diffrn_reflns_theta_min 4.01
_exptl_absorpt_coefficient_mu 11.030
_exptl_absorpt_correction_T_max 0.8096
_exptl_absorpt_correction_T_min 0.5574
_exptl_absorpt_correction_type empirical
_exptl_absorpt_process_details 'Empirical absorption correction:XABS2'
_exptl_crystal_colour red
_exptl_crystal_density_diffrn 2.234
_exptl_crystal_density_method 'not measured'
_exptl_crystal_description prismatic
_exptl_crystal_F_000 218
_exptl_crystal_size_max 0.06
_exptl_crystal_size_mid 0.02
_exptl_crystal_size_min 0.02
_refine_diff_density_max 1.223
_refine_diff_density_min -1.008
_refine_diff_density_rms 0.231
_refine_ls_extinction_method none
_refine_ls_goodness_of_fit_ref 1.086
_refine_ls_matrix_type full
_refine_ls_number_parameters 28
_refine_ls_number_reflns 378
_refine_ls_number_restraints 2
_refine_ls_restrained_S_all 1.083
_refine_ls_R_factor_all 0.0262
_refine_ls_R_factor_gt 0.0260
_refine_ls_shift/su_max 0.001
_refine_ls_shift/su_mean 0.000
_refine_ls_structure_factor_coef Fsqd
_refine_ls_weighting_details 'calc w=1/[\s^2^(Fo^2^)+(0.0422P)^2^+0.0000P] where P=(Fo^2^+2Fc^2^)/3'
_refine_ls_weighting_scheme calc
_refine_ls_wR_factor_gt 0.0620
_refine_ls_wR_factor_ref 0.0621
_reflns_number_gt 377
_reflns_number_total 378
_reflns_threshold_expression >2sigma(I)
_cod_data_source_file c2cc31048a.txt
_cod_data_source_block 1@120K
_cod_original_sg_symbol_H-M P4/mmm
_cod_original_formula_sum 'C8.50 H6 Fe N7 Pt S0.50'
_cod_database_code 7107634

loop_
_symmetry_equiv_pos_as_xyz
'x, y, z'
'-x, -y, z'
'x, -y, -z'
'-x, y, -z'
'-y, -x, -z'
'y, x, -z'
'y, -x, z'
'-y, x, z'
'-x, -y, -z'
'x, y, -z'
'-x, y, z'
'x, -y, z'
'y, x, z'
'-y, -x, z'
'-y, x, -z'
'y, -x, -z'

loop_
_atom_site_label
_atom_site_type_symbol
_atom_site_fract_x
_atom_site_fract_y
_atom_site_fract_z
_atom_site_U_iso_or_equiv
_atom_site_adp_type
_atom_site_occupancy
_atom_site_symmetry_multiplicity
_atom_site_calc_flag
_atom_site_refinement_flags
S S 0.0000 0.147(4) 0.5000 0.060(6) Uiso 0.13 4 d SPD
N3 N 0.0000 0.5000 0.669(3) 0.041(8) Uiso 0.25 4 d SPD
C3 C 0.0000 0.376(4) 0.5000 0.046(19) Uiso 0.13 4 d SPD
Pt Pt 0.0000 0.0000 0.0000 0.01085(16) Uani 1 16 d S
Fe Fe 0.5000 0.5000 0.0000 0.0075(3) Uani 1 16 d S
N1 N 0.5000 0.5000 0.2938(10) 0.0119(14) Uani 1 8 d S
N2 N 0.3093(6) 0.3093(6) 0.0000 0.0113(10) Uani 1 4 d S
C2 C 0.1957(7) 0.1957(7) 0.0000 0.0132(12) Uani 1 4 d S
C1 C -0.3427(14) 0.5000 0.6044(12) 0.019(2) Uani 0.50 2 d SP

loop_
_atom_site_aniso_label
_atom_site_aniso_U_11
_atom_site_aniso_U_22
_atom_site_aniso_U_33
_atom_site_aniso_U_23
_atom_site_aniso_U_13
_atom_site_aniso_U_12
Pt 0.00689(19) 0.00689(19) 0.0188(2) 0.000 0.000 0.000
Fe 0.0057(5) 0.0057(5) 0.0110(6) 0.000 0.000 0.000
N1 0.012(2) 0.012(2) 0.012(3) 0.000 0.000 0.000
N2 0.0092(16) 0.0092(16) 0.015(2) 0.000 0.000 0.000(2)
C2 0.0096(18) 0.0096(18) 0.020(2) 0.000 0.000 0.003(2)
C1 0.016(5) 0.029(5) 0.012(3) 0.000 -0.001(3) 0.000

loop_
_atom_type_symbol
_atom_type_description
_atom_type_scat_dispersion_real
_atom_type_scat_dispersion_imag
_atom_type_scat_source
C C 0.0033 0.0016 'International Tables Vol C Tables 4.2.6.8 and 6.1.1.4'
H H 0.0000 0.0000 'International Tables Vol C Tables 4.2.6.8 and 6.1.1.4'
N N 0.0061 0.0033 'International Tables Vol C Tables 4.2.6.8 and 6.1.1.4'
Fe Fe 0.3463 0.8444 'International Tables Vol C Tables 4.2.6.8 and 6.1.1.4'
Pt Pt -1.7033 8.3905 'International Tables Vol C Tables 4.2.6.8 and 6.1.1.4'
S S 0.1246 0.1234 'International Tables Vol C Tables 4.2.6.8 and 6.1.1.4'

loop_
_geom_angle_atom_site_label_1
_geom_angle_atom_site_label_2
_geom_angle_atom_site_label_3
_geom_angle
_geom_angle_site_symmetry_1
_geom_angle_site_symmetry_3
S S S 90.000(1) 5_556 13
S S C3 135.000(3) 5_556 .
S S C3 135.000(4) 13 .
S S S 45.000(1) 5_556 9_556
S S S 45.0 13 9_556
C3 S S 180.000(1) . 9_556
C3 N3 C3 76(3) . 9_566
N3 C3 N3 104(3) . 9_566
N3 C3 S 127.8(13) . .
N3 C3 S 127.8(13) 9_566 .
N3 C3 C3 52.2(13) . 9_566
N3 C3 C3 52.2(13) 9_566 9_566
S C3 C3 180.000(4) . 9_566
C2 Pt C2 180.0(2) 9 .
C2 Pt C2 90.0 9 11
C2 Pt C2 90.0 . 11
C2 Pt C2 90.0 9 3
C2 Pt C2 90.0 . 3
C2 Pt C2 180.0 11 3
N2 Fe N2 180.0 9_665 .
N2 Fe N2 90.0 9_665 11_655
N2 Fe N2 90.0 . 11_655
N2 Fe N2 90.0 9_665 3_565
N2 Fe N2 90.0 . 3_565
N2 Fe N2 180.0 11_655 3_565
N2 Fe N1 90.0 9_665 9_665
N2 Fe N1 90.0 . 9_665
N2 Fe N1 90.0 11_655 9_665
N2 Fe N1 90.0 3_565 9_665
N2 Fe N1 90.0 9_665 .
N2 Fe N1 90.0 . .
N2 Fe N1 90.0 11_655 .
N2 Fe N1 90.0 3_565 .
N1 Fe N1 180.000(1) 9_665 .
C1 N1 C1 74.2(4) 9_566 5_656
C1 N1 C1 74.2(4) 9_566 6_566
C1 N1 C1 117.1(9) 5_656 6_566
C1 N1 C1 117.1(9) 9_566 10_656
C1 N1 C1 74.2(4) 5_656 10_656
C1 N1 C1 74.2(4) 6_566 10_656
C1 N1 Fe 121.5(4) 9_566 .
C1 N1 Fe 121.5(4) 5_656 .
C1 N1 Fe 121.5(4) 6_566 .
C1 N1 Fe 121.5(4) 10_656 .
C2 N2 Fe 180.0 . .
N2 C2 Pt 180.0 . .
N1 C1 C1 121.5(4) 9_566 10_556
N1 C1 C1 52.9(2) 9_566 14
C1 C1 C1 90.0 10_556 14
N1 C1 C1 52.9(2) 9_566 13_465
C1 C1 C1 90.000(1) 10_556 13_465
C1 C1 C1 90.000(2) 14 13_465

loop_
_geom_bond_atom_site_label_1
_geom_bond_atom_site_label_2
_geom_bond_distance
_geom_bond_site_symmetry_2
S S 1.49(4) 5_556
S S 1.49(4) 13
S C3 1.650(10) .
S S 2.11(5) 9_556
N3 C3 1.451(10) .
N3 C3 1.451(10) 9_566
C3 N3 1.451(10) 9_566
C3 C3 1.78(5) 9_566
Pt C2 1.991(7) 9
Pt C2 1.991(7) .
Pt C2 1.991(7) 11
Pt C2 1.991(7) 3
Fe N1 1.999(7) 9_665
Fe N1 1.999(7) .
Fe N2 1.939(6) 9_665
Fe N2 1.939(6) .
Fe N2 1.939(6) 11_655
Fe N2 1.939(6) 3_565
N1 C1 1.326(10) 9_566
N1 C1 1.326(10) 5_656
N1 C1 1.326(10) 6_566
N1 C1 1.326(10) 10_656
N2 C2 1.155(10) .
C1 N1 1.326(10) 9_566
C1 C1 1.421(16) 10_556
C1 C1 1.599(15) 14
C1 C1 1.599(15) 13_465
